data_4027518
loop_
_publ_author_name
'Ping Huang'
'Qin Yang'
'Zhiyuan Chen'
'Qiuping Ding'
'Jingshi Xu'
'Yiyuan Peng'

_publ_section_title
;
 Metal Cocatalyzed Tandem Alkynylative Cyclization Reaction of in Situ
 Formed N-Iminoisoquinolinium Ylides with Bromoalkynes via C-H Bond
 Activation
;
_journal_name_full 'Journal of Organic Chemistry'
_journal_page_first 8092
_journal_page_last 8098
_journal_paper_doi 10.1021/jo3013429
_journal_volume 77
_journal_year 2012
_chemical_formula_sum 'C22 H20 N2 O'
_chemical_formula_weight 328.40
_chemical_name_systematic
; 
 ? 
;
_space_group_IT_number 4
_symmetry_cell_setting monoclinic
_symmetry_space_group_name_Hall 'P 2yb'
_symmetry_space_group_name_H-M 'P 1 21 1'
_atom_sites_solution_hydrogens geom
_atom_sites_solution_primary direct
_atom_sites_solution_secondary difmap
_audit_creation_method SHELXL-97
_cell_angle_alpha 90.00
_cell_angle_beta 105.2570(10)
_cell_angle_gamma 90.00
_cell_formula_units_Z 2
_cell_length_a 8.2463(11)
_cell_length_b 8.2323(11)
_cell_length_c 13.2910(18)
_cell_measurement_reflns_used 3544
_cell_measurement_temperature 296(2)
_cell_measurement_theta_max 27.61
_cell_measurement_theta_min 2.56
_cell_volume 870.5(2)
_computing_cell_refinement 'Bruker SMART'
_computing_data_collection 'Bruker SMART'
_computing_data_reduction 'Bruker SAINT'
_computing_molecular_graphics 'Bruker SHELXTL'
_computing_publication_material 'Bruker SHELXTL'
_computing_structure_refinement 'SHELXL-97 (Sheldrick, 1997)'
_computing_structure_solution 'SHELXS-97 (Sheldrick, 1990)'
_diffrn_ambient_temperature 296(2)
_diffrn_measured_fraction_theta_full 0.995
_diffrn_measured_fraction_theta_max 0.995
_diffrn_measurement_device_type 'CCD area detector'
_diffrn_measurement_method 'phi and omega scans'
_diffrn_radiation_monochromator graphite
_diffrn_radiation_source 'fine-focus sealed tube'
_diffrn_radiation_type MoK\a
_diffrn_radiation_wavelength 0.71073
_diffrn_reflns_av_R_equivalents 0.0167
_diffrn_reflns_av_sigmaI/netI 0.0229
_diffrn_reflns_limit_h_max 10
_diffrn_reflns_limit_h_min -10
_diffrn_reflns_limit_k_max 10
_diffrn_reflns_limit_k_min -10
_diffrn_reflns_limit_l_max 17
_diffrn_reflns_limit_l_min -17
_diffrn_reflns_number 7779
_diffrn_reflns_theta_full 27.85
_diffrn_reflns_theta_max 27.85
_diffrn_reflns_theta_min 2.56
_exptl_absorpt_coefficient_mu 0.077
_exptl_absorpt_correction_T_max 0.9908
_exptl_absorpt_correction_T_min 0.9832
_exptl_absorpt_correction_type none
_exptl_crystal_density_diffrn 1.253
_exptl_crystal_F_000 348
_exptl_crystal_size_max 0.22
_exptl_crystal_size_mid 0.20
_exptl_crystal_size_min 0.12
_refine_diff_density_max 0.139
_refine_diff_density_min -0.195
_refine_diff_density_rms 0.031
_refine_ls_abs_structure_details 'Flack H D (1983), Acta Cryst. A39, 876-881'
_refine_ls_abs_structure_Flack -0.1(15)
_refine_ls_extinction_method none
_refine_ls_goodness_of_fit_ref 1.004
_refine_ls_hydrogen_treatment constr
_refine_ls_matrix_type full
_refine_ls_number_parameters 226
_refine_ls_number_reflns 3950
_refine_ls_number_restraints 1
_refine_ls_restrained_S_all 1.004
_refine_ls_R_factor_all 0.0455
_refine_ls_R_factor_gt 0.0373
_refine_ls_shift/su_max 0.000
_refine_ls_shift/su_mean 0.000
_refine_ls_structure_factor_coef Fsqd
_refine_ls_weighting_details 'calc w=1/[\s^2^(Fo^2^)+(0.0583P)^2^+0.0733P] where P=(Fo^2^+2Fc^2^)/3'
_refine_ls_weighting_scheme calc
_refine_ls_wR_factor_gt 0.0955
_refine_ls_wR_factor_ref 0.1012
_reflns_number_gt 3403
_reflns_number_total 3950
_reflns_threshold_expression >2sigma(I)
_cod_data_source_file jo3013429_si_002.cif
_cod_data_source_block l
_cod_database_code 4027518

loop_
_symmetry_equiv_pos_as_xyz
'x, y, z'
'-x, y+1/2, -z'

loop_
_atom_site_label
_atom_site_type_symbol
_atom_site_fract_x
_atom_site_fract_y
_atom_site_fract_z
_atom_site_U_iso_or_equiv
_atom_site_adp_type
_atom_site_occupancy
_atom_site_symmetry_multiplicity
_atom_site_calc_flag
_atom_site_refinement_flags
O1 O -0.44369(17) 1.2361(2) 0.46668(10) 0.0693(4) Uani 1 1 d .
N1 N 0.08379(15) 0.91508(15) 0.11343(9) 0.0358(3) Uani 1 1 d .
N2 N -0.05071(15) 0.98325(16) 0.13825(10) 0.0379(3) Uani 1 1 d .
C1 C 0.09774(19) 0.90481(18) 0.01082(11) 0.0365(3) Uani 1 1 d .
C2 C 0.2406(2) 0.84110(19) -0.00228(12) 0.0414(3) Uani 1 1 d .
H2B H 0.2540 0.8349 -0.0695 0.050 Uiso 1 1 calc R
C3 C 0.3737(2) 0.78218(19) 0.08253(12) 0.0402(3) Uani 1 1 d .
C4 C 0.5246(2) 0.7182(2) 0.06834(14) 0.0521(4) Uani 1 1 d .
H4A H 0.5408 0.7134 0.0018 0.062 Uiso 1 1 calc R
C5 C 0.6476(2) 0.6629(2) 0.15185(15) 0.0532(4) Uani 1 1 d .
H5A H 0.7470 0.6230 0.1408 0.064 Uiso 1 1 calc R
C6 C 0.6281(2) 0.6645(2) 0.25318(15) 0.0495(4) Uani 1 1 d .
C7 C 0.4815(2) 0.7280(2) 0.26843(13) 0.0442(4) Uani 1 1 d .
H7A H 0.4663 0.7301 0.3353 0.053 Uiso 1 1 calc R
C8 C 0.35536(19) 0.78930(18) 0.18490(12) 0.0382(3) Uani 1 1 d .
C9 C 0.20473(19) 0.86233(17) 0.19974(11) 0.0365(3) Uani 1 1 d .
C10 C 0.14429(19) 0.8992(2) 0.28428(12) 0.0410(3) Uani 1 1 d .
H10A H 0.1966 0.8796 0.3542 0.049 Uiso 1 1 calc R
C11 C -0.01260(18) 0.97259(19) 0.24292(12) 0.0374(3) Uani 1 1 d .
C12 C -0.12943(19) 1.03977(18) 0.29891(11) 0.0386(3) Uani 1 1 d .
C13 C -0.0815(2) 1.0561(3) 0.40694(13) 0.0535(4) Uani 1 1 d .
H13A H 0.0251 1.0224 0.4441 0.064 Uiso 1 1 calc R
C14 C -0.1887(2) 1.1210(3) 0.45975(14) 0.0584(5) Uani 1 1 d .
H14A H -0.1539 1.1314 0.5319 0.070 Uiso 1 1 calc R
C15 C -0.3478(2) 1.1711(2) 0.40626(14) 0.0493(4) Uani 1 1 d .
C16 C -0.3997(2) 1.1543(2) 0.29897(14) 0.0486(4) Uani 1 1 d .
H16A H -0.5069 1.1870 0.2623 0.058 Uiso 1 1 calc R
C17 C -0.2899(2) 1.0882(2) 0.24660(12) 0.0448(4) Uani 1 1 d .
H17A H -0.3254 1.0762 0.1745 0.054 Uiso 1 1 calc R
C18 C -0.6041(3) 1.2981(3) 0.41445(18) 0.0754(7) Uani 1 1 d .
H18A H -0.6584 1.3397 0.4647 0.113 Uiso 1 1 calc R
H18B H -0.6712 1.2129 0.3750 0.113 Uiso 1 1 calc R
H18C H -0.5913 1.3840 0.3682 0.113 Uiso 1 1 calc R
C19 C -0.0466(2) 0.9674(2) -0.07011(12) 0.0419(3) Uani 1 1 d .
H19A H -0.0768 1.0802 -0.0601 0.050 Uiso 1 1 calc R
C20 C -0.1928(2) 0.8594(2) -0.11943(15) 0.0571(5) Uani 1 1 d .
H20A H -0.1862 0.7461 -0.0986 0.068 Uiso 1 1 calc R
H20B H -0.3046 0.9062 -0.1349 0.068 Uiso 1 1 calc R
C21 C -0.0778(2) 0.9164(3) -0.18149(13) 0.0552(4) Uani 1 1 d .
H21A H -0.1199 0.9977 -0.2348 0.066 Uiso 1 1 calc R
H21B H -0.0016 0.8377 -0.1985 0.066 Uiso 1 1 calc R
C22 C 0.7648(2) 0.6020(3) 0.34337(18) 0.0680(6) Uani 1 1 d .
H22A H 0.7303 0.6127 0.4066 0.102 Uiso 1 1 calc R
H22B H 0.8656 0.6637 0.3490 0.102 Uiso 1 1 calc R
H22C H 0.7859 0.4897 0.3321 0.102 Uiso 1 1 calc R

loop_
_atom_site_aniso_label
_atom_site_aniso_U_11
_atom_site_aniso_U_22
_atom_site_aniso_U_33
_atom_site_aniso_U_23
_atom_site_aniso_U_13
_atom_site_aniso_U_12
O1 0.0646(8) 0.0978(11) 0.0495(7) -0.0051(7) 0.0223(6) 0.0252(8)
N1 0.0376(6) 0.0340(6) 0.0360(6) -0.0003(5) 0.0103(5) 0.0006(5)
N2 0.0391(6) 0.0371(6) 0.0382(7) -0.0010(5) 0.0114(5) 0.0026(5)
C1 0.0450(8) 0.0317(7) 0.0339(7) 0.0008(6) 0.0122(6) -0.0014(6)
C2 0.0496(9) 0.0380(7) 0.0391(8) 0.0009(6) 0.0163(7) -0.0019(6)
C3 0.0398(8) 0.0360(7) 0.0450(8) -0.0014(7) 0.0115(6) -0.0023(6)
C4 0.0471(9) 0.0575(11) 0.0553(10) -0.0073(9) 0.0201(8) 0.0018(8)
C5 0.0384(8) 0.0534(10) 0.0676(12) -0.0094(9) 0.0136(8) 0.0043(8)
C6 0.0389(8) 0.0434(8) 0.0615(11) -0.0041(8) 0.0050(7) 0.0007(7)
C7 0.0404(8) 0.0440(8) 0.0460(8) -0.0005(7) 0.0077(7) 0.0002(7)
C8 0.0373(7) 0.0349(7) 0.0425(8) -0.0014(6) 0.0106(6) -0.0027(6)
C9 0.0377(7) 0.0335(7) 0.0369(7) 0.0009(6) 0.0073(6) -0.0020(6)
C10 0.0422(8) 0.0462(8) 0.0336(7) 0.0028(7) 0.0083(6) 0.0005(7)
C11 0.0391(7) 0.0364(7) 0.0373(7) -0.0001(6) 0.0111(6) -0.0022(6)
C12 0.0410(8) 0.0389(7) 0.0375(7) -0.0012(6) 0.0133(6) -0.0027(6)
C13 0.0451(9) 0.0733(12) 0.0388(8) -0.0037(8) 0.0049(7) 0.0112(9)
C14 0.0565(10) 0.0812(13) 0.0354(8) -0.0074(9) 0.0084(8) 0.0127(9)
C15 0.0514(9) 0.0552(10) 0.0448(9) -0.0003(8) 0.0187(8) 0.0061(8)
C16 0.0413(8) 0.0562(10) 0.0473(9) 0.0011(8) 0.0096(7) 0.0070(8)
C17 0.0482(9) 0.0514(9) 0.0336(7) -0.0006(7) 0.0090(7) 0.0019(7)
C18 0.0616(12) 0.0932(17) 0.0766(14) -0.0029(13) 0.0275(11) 0.0242(12)
C19 0.0524(9) 0.0361(7) 0.0364(8) 0.0010(6) 0.0104(7) 0.0069(7)
C20 0.0509(10) 0.0551(10) 0.0579(10) 0.0023(8) 0.0014(8) 0.0016(8)
C21 0.0640(11) 0.0603(10) 0.0380(8) -0.0021(8) 0.0079(8) 0.0126(9)
C22 0.0478(10) 0.0689(13) 0.0767(13) 0.0015(10) -0.0023(9) 0.0140(9)

loop_
_atom_type_symbol
_atom_type_description
_atom_type_scat_dispersion_real
_atom_type_scat_dispersion_imag
_atom_type_scat_source
C C 0.0033 0.0016 'International Tables Vol C Tables 4.2.6.8 and 6.1.1.4'
H H 0.0000 0.0000 'International Tables Vol C Tables 4.2.6.8 and 6.1.1.4'
N N 0.0061 0.0033 'International Tables Vol C Tables 4.2.6.8 and 6.1.1.4'
O O 0.0106 0.0060 'International Tables Vol C Tables 4.2.6.8 and 6.1.1.4'

loop_
_geom_angle_atom_site_label_1
_geom_angle_atom_site_label_2
_geom_angle_atom_site_label_3
_geom_angle
C15 O1 C18 117.39(15)
N2 N1 C9 112.73(11)
N2 N1 C1 122.86(12)
C9 N1 C1 124.39(12)
C11 N2 N1 103.91(12)
C2 C1 N1 116.72(14)
C2 C1 C19 127.65(13)
N1 C1 C19 115.63(13)
C1 C2 C3 123.09(14)
C1 C2 H2B 118.5
C3 C2 H2B 118.5
C8 C3 C4 117.87(15)
C8 C3 C2 119.38(14)
C4 C3 C2 122.75(14)
C5 C4 C3 120.51(16)
C5 C4 H4A 119.7
C3 C4 H4A 119.7
C4 C5 C6 121.95(15)
C4 C5 H5A 119.0
C6 C5 H5A 119.0
C7 C6 C5 118.20(15)
C7 C6 C22 120.97(17)
C5 C6 C22 120.82(16)
C6 C7 C8 121.11(16)
C6 C7 H7A 119.4
C8 C7 H7A 119.4
C7 C8 C3 120.29(14)
C7 C8 C9 121.99(14)
C3 C8 C9 117.72(13)
N1 C9 C10 105.77(13)
N1 C9 C8 118.64(12)
C10 C9 C8 135.58(14)
C9 C10 C11 105.64(13)
C9 C10 H10A 127.2
C11 C10 H10A 127.2
N2 C11 C10 111.95(13)
N2 C11 C12 119.49(13)
C10 C11 C12 128.53(14)
C17 C12 C13 117.76(14)
C17 C12 C11 121.45(13)
C13 C12 C11 120.79(14)
C14 C13 C12 121.22(16)
C14 C13 H13A 119.4
C12 C13 H13A 119.4
C13 C14 C15 120.36(16)
C13 C14 H14A 119.8
C15 C14 H14A 119.8
O1 C15 C14 115.48(15)
O1 C15 C16 124.86(16)
C14 C15 C16 119.66(15)
C15 C16 C17 119.34(15)
C15 C16 H16A 120.3
C17 C16 H16A 120.3
C12 C17 C16 121.64(14)
C12 C17 H17A 119.2
C16 C17 H17A 119.2
O1 C18 H18A 109.5
O1 C18 H18B 109.5
H18A C18 H18B 109.5
O1 C18 H18C 109.5
H18A C18 H18C 109.5
H18B C18 H18C 109.5
C1 C19 C21 121.40(14)
C1 C19 C20 120.91(14)
C21 C19 C20 59.51(12)
C1 C19 H19A 114.7
C21 C19 H19A 114.7
C20 C19 H19A 114.7
C21 C20 C19 59.98(11)
C21 C20 H20A 117.8
C19 C20 H20A 117.8
C21 C20 H20B 117.8
C19 C20 H20B 117.8
H20A C20 H20B 114.9
C20 C21 C19 60.51(12)
C20 C21 H21A 117.7
C19 C21 H21A 117.7
C20 C21 H21B 117.7
C19 C21 H21B 117.7
H21A C21 H21B 114.8
C6 C22 H22A 109.5
C6 C22 H22B 109.5
H22A C22 H22B 109.5
C6 C22 H22C 109.5
H22A C22 H22C 109.5
H22B C22 H22C 109.5

loop_
_geom_bond_atom_site_label_1
_geom_bond_atom_site_label_2
_geom_bond_distance
O1 C15 1.375(2)
O1 C18 1.417(2)
N1 N2 1.3589(16)
N1 C9 1.3773(18)
N1 C1 1.4010(18)
N2 C11 1.3460(19)
C1 C2 1.342(2)
C1 C19 1.472(2)
C2 C3 1.435(2)
C2 H2B 0.9300
C3 C8 1.409(2)
C3 C4 1.409(2)
C4 C5 1.369(3)
C4 H4A 0.9300
C5 C6 1.398(3)
C5 H5A 0.9300
C6 C7 1.379(2)
C6 C22 1.504(3)
C7 C8 1.401(2)
C7 H7A 0.9300
C8 C9 1.440(2)
C9 C10 1.378(2)
C10 C11 1.402(2)
C10 H10A 0.9300
C11 C12 1.472(2)
C12 C17 1.382(2)
C12 C13 1.392(2)
C13 C14 1.374(2)
C13 H13A 0.9300
C14 C15 1.381(3)
C14 H14A 0.9300
C15 C16 1.384(2)
C16 C17 1.390(2)
C16 H16A 0.9300
C17 H17A 0.9300
C18 H18A 0.9600
C18 H18B 0.9600
C18 H18C 0.9600
C19 C21 1.494(2)
C19 C20 1.502(2)
C19 H19A 0.9800
C20 C21 1.487(3)
C20 H20A 0.9700
C20 H20B 0.9700
C21 H21A 0.9700
C21 H21B 0.9700
C22 H22A 0.9600
C22 H22B 0.9600
C22 H22C 0.9600

loop_
_geom_torsion_atom_site_label_1
_geom_torsion_atom_site_label_2
_geom_torsion_atom_site_label_3
_geom_torsion_atom_site_label_4
_geom_torsion
C9 N1 N2 C11 -0.04(16)
C1 N1 N2 C11 -178.37(13)
N2 N1 C1 C2 177.10(14)
C9 N1 C1 C2 -1.0(2)
N2 N1 C1 C19 -2.3(2)
C9 N1 C1 C19 179.61(14)
N1 C1 C2 C3 1.3(2)
C19 C1 C2 C3 -179.47(15)
C1 C2 C3 C8 0.5(2)
C1 C2 C3 C4 -178.81(16)
C8 C3 C4 C5 0.9(2)
C2 C3 C4 C5 -179.75(16)
C3 C4 C5 C6 1.2(3)
C4 C5 C6 C7 -1.7(3)
C4 C5 C6 C22 179.61(19)
C5 C6 C7 C8 0.0(2)
C22 C6 C7 C8 178.69(17)
C6 C7 C8 C3 2.2(2)
C6 C7 C8 C9 -177.30(15)
C4 C3 C8 C7 -2.6(2)
C2 C3 C8 C7 178.08(15)
C4 C3 C8 C9 176.90(15)
C2 C3 C8 C9 -2.4(2)
N2 N1 C9 C10 -0.15(17)
C1 N1 C9 C10 178.14(13)
N2 N1 C9 C8 -179.23(13)
C1 N1 C9 C8 -0.9(2)
C7 C8 C9 N1 -177.89(14)
C3 C8 C9 N1 2.6(2)
C7 C8 C9 C10 3.4(3)
C3 C8 C9 C10 -176.09(17)
N1 C9 C10 C11 0.27(16)
C8 C9 C10 C11 179.12(16)
N1 N2 C11 C10 0.22(17)
N1 N2 C11 C12 178.25(12)
C9 C10 C11 N2 -0.32(18)
C9 C10 C11 C12 -178.13(14)
N2 C11 C12 C17 11.4(2)
C10 C11 C12 C17 -170.97(16)
N2 C11 C12 C13 -168.84(15)
C10 C11 C12 C13 8.8(3)
C17 C12 C13 C14 -1.2(3)
C11 C12 C13 C14 178.96(18)
C12 C13 C14 C15 0.3(3)
C18 O1 C15 C14 176.2(2)
C18 O1 C15 C16 -3.5(3)
C13 C14 C15 O1 -179.21(19)
C13 C14 C15 C16 0.5(3)
O1 C15 C16 C17 179.28(18)
C14 C15 C16 C17 -0.4(3)
C13 C12 C17 C16 1.3(2)
C11 C12 C17 C16 -178.86(16)
C15 C16 C17 C12 -0.5(3)
C2 C1 C19 C21 21.6(3)
N1 C1 C19 C21 -159.14(15)
C2 C1 C19 C20 92.5(2)
N1 C1 C19 C20 -88.24(18)
C1 C19 C20 C21 -110.62(17)
C1 C19 C21 C20 109.81(17)

loop_
_cod_related_entry_id
_cod_related_entry_database
_cod_related_entry_code
1 ChemSpider 30659537
